data_2201797
loop_
_publ_author_name
'Zarychta, Bartosz'
'Spaleniak, Grzegorz'
'Zaleski, Jacek'

_publ_section_title
;
 2-Amino-5-butyl-4-methyl-1,3-thiazol-3-ium nitrate
;
_journal_issue 3
_journal_name_full 'Acta Crystallographica Section E'
_journal_page_first o304
_journal_page_last o305
_journal_paper_doi 10.1107/S1600536803003027
_journal_volume 59
_journal_year 2003
_chemical_formula_iupac 'C8 H15 N3 O3 S'
_chemical_formula_moiety 'C8 H15 N3 O3 S'
_chemical_formula_sum 'C8 H15 N3 O3 S'
_chemical_formula_weight 233.29
_chemical_name_systematic ?
_space_group_IT_number 2
_symmetry_cell_setting triclinic
_symmetry_space_group_name_Hall '-P 1'
_symmetry_space_group_name_H-M 'P -1'
_atom_sites_solution_hydrogens geom
_atom_sites_solution_primary direct
_atom_sites_solution_secondary difmap
_audit_creation_method SHELXL-97
_cell_angle_alpha 76.26(3)
_cell_angle_beta 87.15(3)
_cell_angle_gamma 75.08(3)
_cell_formula_units_Z 2
_cell_length_a 7.486(2)
_cell_length_b 8.918(2)
_cell_length_c 9.240(2)
_cell_measurement_reflns_used 4395
_cell_measurement_temperature 293(2)
_cell_measurement_theta_max 28.00
_cell_measurement_theta_min 3.60
_cell_volume 579.0(3)
_computing_cell_refinement CrysAlisRED
_computing_data_collection 'CrysAlisCCD (Oxford Diffraction, 2002)'
_computing_data_reduction 'CrysAlisRED (Oxford Diffraction, 2002)'
_computing_molecular_graphics 'SHELXTL (Sheldrick, 1990)'
_computing_publication_material 'SHELXL-97 (Sheldrick, 1997)'
_computing_structure_refinement 'SHELXL-97 (Sheldrick, 1997)'
_computing_structure_solution 'SHELXS-97 (Sheldrick, 1990)'
_diffrn_ambient_temperature 90.00(10)
_diffrn_detector_area_resol_mean '1024 \\times 1024 with blocks 2 \\times 2'
_diffrn_measured_fraction_theta_full 0.947
_diffrn_measured_fraction_theta_max 0.861
_diffrn_measurement_device_type Xcalibur
_diffrn_measurement_method \w
_diffrn_radiation_monochromator graphite
_diffrn_radiation_source 'fine-focus sealed tube'
_diffrn_radiation_type MoK\a
_diffrn_radiation_wavelength 0.71073
_diffrn_reflns_av_R_equivalents 0.0562
_diffrn_reflns_av_sigmaI/netI 0.0683
_diffrn_reflns_limit_h_max 8
_diffrn_reflns_limit_h_min -10
_diffrn_reflns_limit_k_max 11
_diffrn_reflns_limit_k_min -12
_diffrn_reflns_limit_l_max 11
_diffrn_reflns_limit_l_min -12
_diffrn_reflns_number 4395
_diffrn_reflns_theta_full 28.00
_diffrn_reflns_theta_max 28.00
_diffrn_reflns_theta_min 3.60
_diffrn_standards_decay_% 0
_diffrn_standards_interval_count 0
_diffrn_standards_interval_time 0
_diffrn_standards_number 0
_exptl_absorpt_coefficient_mu 0.273
_exptl_absorpt_correction_type none
_exptl_crystal_colour colourless
_exptl_crystal_density_diffrn 1.338
_exptl_crystal_density_meas 1.319
_exptl_crystal_density_method flotation
_exptl_crystal_description irregular
_exptl_crystal_F_000 248
_exptl_crystal_size_max 0.2
_exptl_crystal_size_mid 0.15
_exptl_crystal_size_min 0.1
_refine_diff_density_max 0.398
_refine_diff_density_min -0.426
_refine_ls_extinction_method none
_refine_ls_goodness_of_fit_ref 0.982
_refine_ls_hydrogen_treatment mixed
_refine_ls_matrix_type full
_refine_ls_number_parameters 145
_refine_ls_number_reflns 2712
_refine_ls_number_restraints 0
_refine_ls_restrained_S_all 0.982
_refine_ls_R_factor_all 0.0611
_refine_ls_R_factor_gt 0.0465
_refine_ls_shift/su_max <0.001
_refine_ls_shift/su_mean 0.000
_refine_ls_structure_factor_coef Fsqd
_refine_ls_weighting_details 'calc w = 1/[\s^2^(Fo^2^)+(0.0762P)^2^] where P = (Fo^2^+2Fc^2^)/3'
_refine_ls_weighting_scheme calc
_refine_ls_wR_factor_gt 0.1200
_refine_ls_wR_factor_ref 0.1307
_reflns_number_gt 2016
_reflns_number_total 2712
_reflns_threshold_expression I>2\s(I)
_cod_data_source_file bt6236.cif
_cod_data_source_block I
_cod_original_cell_volume 579.0(2)
_cod_database_code 2201797
_cod_database_fobs_code 2201797

loop_
_symmetry_equiv_pos_as_xyz
'x, y, z'
'-x, -y, -z'

loop_
_atom_site_label
_atom_site_fract_x
_atom_site_fract_y
_atom_site_fract_z
_atom_site_U_iso_or_equiv
_atom_site_adp_type
_atom_site_calc_flag
_atom_site_refinement_flags
_atom_site_occupancy
_atom_site_disorder_assembly
_atom_site_disorder_group
_atom_site_type_symbol
S1 0.21746(7) 0.40896(6) 0.22923(6) 0.02014(17) Uani d . 1 . . S
C5 0.0041(3) 0.5388(2) 0.2564(2) 0.0177(4) Uani d . 1 . . C
C4 -0.1368(3) 0.4953(2) 0.2082(2) 0.0186(4) Uani d . 1 . . C
N3 -0.0763(2) 0.3590(2) 0.15014(19) 0.0175(4) Uani d . 1 . . N
H3A -0.162(3) 0.316(3) 0.116(3) 0.021 Uiso d . 1 . . H
C2 0.1065(3) 0.2972(2) 0.1535(2) 0.0173(4) Uani d . 1 . . C
N6 0.1918(3) 0.1695(2) 0.1041(2) 0.0206(4) Uani d . 1 . . N
H6A 0.303(4) 0.133(3) 0.113(3) 0.025 Uiso d . 1 . . H
H6B 0.123(3) 0.115(3) 0.071(3) 0.025 Uiso d . 1 . . H
C7 -0.3394(3) 0.5703(2) 0.2126(3) 0.0217(4) Uani d . 1 . . C
H7A -0.3588 0.6616 0.2548 0.033 Uiso calc R 1 . . H
H7B -0.3995 0.4944 0.2725 0.033 Uiso calc R 1 . . H
H7C -0.3899 0.6031 0.1132 0.033 Uiso calc R 1 . . H
C8 -0.0073(3) 0.6769(2) 0.3275(3) 0.0218(4) Uani d . 1 . . C
H8A -0.0738 0.6592 0.4202 0.026 Uiso calc R 1 . . H
H8B -0.0793 0.7734 0.2623 0.026 Uiso calc R 1 . . H
C9 0.1783(3) 0.7043(2) 0.3600(2) 0.0210(4) Uani d . 1 . . C
H9A 0.2535 0.6076 0.4227 0.025 Uiso calc R 1 . . H
H9B 0.2432 0.7288 0.2674 0.025 Uiso calc R 1 . . H
C10 0.1509(3) 0.8412(3) 0.4381(2) 0.0242(5) Uani d . 1 . . C
H10A 0.0769 0.9375 0.3740 0.029 Uiso calc R 1 . . H
H10B 0.0824 0.8172 0.5288 0.029 Uiso calc R 1 . . H
C11 0.3315(4) 0.8729(3) 0.4772(3) 0.0339(6) Uani d . 1 . . C
H11A 0.3046 0.9600 0.5258 0.051 Uiso calc R 1 . . H
H11B 0.3989 0.8995 0.3878 0.051 Uiso calc R 1 . . H
H11C 0.4044 0.7791 0.5427 0.051 Uiso calc R 1 . . H
N12 0.6761(2) 0.1062(2) 0.1077(2) 0.0201(4) Uani d . 1 . . N
O13 0.5809(2) 0.00502(18) 0.14171(19) 0.0284(4) Uani d . 1 . . O
O14 0.8421(2) 0.06598(19) 0.0696(2) 0.0321(4) Uani d . 1 . . O
O15 0.6067(2) 0.25091(18) 0.11105(19) 0.0277(4) Uani d . 1 . . O

loop_
_atom_site_aniso_label
_atom_site_aniso_U_11
_atom_site_aniso_U_22
_atom_site_aniso_U_33
_atom_site_aniso_U_12
_atom_site_aniso_U_13
_atom_site_aniso_U_23
S1 0.0147(3) 0.0195(3) 0.0288(3) -0.00064(19) -0.00108(19) -0.0143(2)
C5 0.0149(9) 0.0163(9) 0.0215(10) -0.0001(7) 0.0018(7) -0.0079(8)
C4 0.0182(9) 0.0156(9) 0.0214(10) 0.0003(8) 0.0020(8) -0.0083(8)
N3 0.0171(8) 0.0154(8) 0.0224(9) -0.0027(7) 0.0005(7) -0.0107(7)
C2 0.0173(9) 0.0143(9) 0.0199(10) -0.0014(7) 0.0007(7) -0.0060(8)
N6 0.0153(8) 0.0190(9) 0.0308(10) -0.0020(7) 0.0009(7) -0.0146(8)
C7 0.0156(10) 0.0188(10) 0.0299(12) 0.0004(8) -0.0003(8) -0.0092(9)
C8 0.0190(10) 0.0186(10) 0.0302(12) -0.0010(8) 0.0006(8) -0.0143(9)
C9 0.0209(10) 0.0199(10) 0.0247(11) -0.0039(8) 0.0009(8) -0.0113(8)
C10 0.0306(12) 0.0204(10) 0.0235(11) -0.0060(9) 0.0029(9) -0.0098(9)
C11 0.0415(14) 0.0310(13) 0.0358(14) -0.0151(11) -0.0049(11) -0.0128(11)
N12 0.0180(8) 0.0179(8) 0.0263(10) -0.0008(7) -0.0010(7) -0.0127(7)
O13 0.0196(8) 0.0222(8) 0.0473(10) -0.0080(6) 0.0045(7) -0.0136(7)
O14 0.0166(7) 0.0332(9) 0.0554(11) -0.0067(7) 0.0100(7) -0.0288(8)
O15 0.0241(8) 0.0177(7) 0.0429(10) 0.0023(6) -0.0045(7) -0.0174(7)

loop_
_atom_type_symbol
_atom_type_description
_atom_type_scat_dispersion_real
_atom_type_scat_dispersion_imag
_atom_type_scat_source
C C 0.0033 0.0016 'International Tables Vol C Tables 4.2.6.8 and 6.1.1.4'
H H 0.0000 0.0000 'International Tables Vol C Tables 4.2.6.8 and 6.1.1.4'
N N 0.0061 0.0033 'International Tables Vol C Tables 4.2.6.8 and 6.1.1.4'
O O 0.0106 0.0060 'International Tables Vol C Tables 4.2.6.8 and 6.1.1.4'
S S 0.1246 0.1234 'International Tables Vol C Tables 4.2.6.8 and 6.1.1.4'

loop_
_geom_angle_atom_site_label_1
_geom_angle_atom_site_label_2
_geom_angle_atom_site_label_3
_geom_angle
_geom_angle_publ_flag
C2 S1 C5 90.90(10) y
C4 C5 C8 127.3(2) y
C4 C5 S1 110.94(14) ?
C8 C5 S1 121.70(10) y
C5 C4 N3 112.26(17) ?
C5 C4 C7 128.51(18) ?
N3 C4 C7 119.2(2) ?
C2 N3 C4 115.45(17) ?
C2 N3 H3A 124.5(15) ?
C4 N3 H3A 120.0(15) ?
N6 C2 N3 125.07(18) ?
N6 C2 S1 124.49(16) ?
N3 C2 S1 110.43(14) ?
C2 N6 H6A 121.5(18) ?
C2 N6 H6B 118.6(15) ?
H6A N6 H6B 119(2) ?
C4 C7 H7A 109.5 ?
C4 C7 H7B 109.5 ?
H7A C7 H7B 109.5 ?
C4 C7 H7C 109.5 ?
H7A C7 H7C 109.5 ?
H7B C7 H7C 109.5 ?
C5 C8 C9 115.28(17) ?
C5 C8 H8A 108.5 ?
C9 C8 H8A 108.5 ?
C5 C8 H8B 108.5 ?
C9 C8 H8B 108.5 ?
H8A C8 H8B 107.5 ?
C10 C9 C8 110.87(17) ?
C10 C9 H9A 109.5 ?
C8 C9 H9A 109.5 ?
C10 C9 H9B 109.5 ?
C8 C9 H9B 109.5 ?
H9A C9 H9B 108.1 ?
C11 C10 C9 113.70(19) ?
C11 C10 H10A 108.8 ?
C9 C10 H10A 108.8 ?
C11 C10 H10B 108.8 ?
C9 C10 H10B 108.8 ?
H10A C10 H10B 107.7 ?
C10 C11 H11A 109.5 ?
C10 C11 H11B 109.5 ?
H11A C11 H11B 109.5 ?
C10 C11 H11C 109.5 ?
H11A C11 H11C 109.5 ?
H11B C11 H11C 109.5 ?
O14 N12 O13 120.81(17) ?
O14 N12 O15 118.39(18) ?
O13 N12 O15 120.80(17) ?

loop_
_geom_bond_atom_site_label_1
_geom_bond_atom_site_label_2
_geom_bond_site_symmetry_2
_geom_bond_distance
_geom_bond_publ_flag
S1 C2 . 1.729(2) ?
S1 C5 . 1.761(2) ?
C5 C4 . 1.342(3) ?
C5 C8 . 1.509(3) ?
C4 N3 . 1.404(2) ?
C4 C7 . 1.494(3) ?
N3 C2 . 1.336(3) ?
N3 H3A . 0.93(2) ?
C2 N6 . 1.325(2) ?
N6 H6A . 0.81(3) ?
N6 H6B . 0.90(3) ?
C7 H7A . 0.9600 ?
C7 H7B . 0.9600 ?
C7 H7C . 0.9600 ?
C8 C9 . 1.527(3) ?
C8 H8A . 0.9700 ?
C8 H8B . 0.9700 ?
C9 C10 . 1.526(3) ?
C9 H9A . 0.9700 ?
C9 H9B . 0.9700 ?
C10 C11 . 1.527(3) ?
C10 H10A . 0.9700 ?
C10 H10B . 0.9700 ?
C11 H11A . 0.9600 ?
C11 H11B . 0.9600 ?
C11 H11C . 0.9600 ?
N12 O14 . 1.258(2) ?
N12 O13 . 1.263(2) ?
N12 O15 . 1.268(2) ?

loop_
_geom_hbond_atom_site_label_D
_geom_hbond_atom_site_label_H
_geom_hbond_atom_site_label_A
_geom_hbond_site_symmetry_A
_geom_hbond_distance_DH
_geom_hbond_distance_HA
_geom_hbond_distance_DA
_geom_hbond_angle_DHA
N6 H6A O13 . 0.81(3) 2.10(3) 2.901(3) 171(2)
N3 H3A O14 1_455 0.92(3) 2.36(3) 3.090(3) 135(2)
N3 H3A O15 1_455 0.92(3) 1.97(3) 2.849(3) 157(2)
N6 H6B O14 1_455 0.90(3) 2.25(3) 3.045(3) 146(2)
N6 H6B O14 2_655 0.90(3) 2.25(3) 2.994(3) 138(2)

loop_
_geom_torsion_atom_site_label_1
_geom_torsion_atom_site_label_2
_geom_torsion_atom_site_label_3
_geom_torsion_atom_site_label_4
_geom_torsion
_geom_torsion_publ_flag
C2 S1 C5 C4 -0.44(17) ?
C2 S1 C5 C8 178.71(18) ?
C8 C5 C4 N3 -178.94(19) ?
S1 C5 C4 N3 0.1(2) ?
C8 C5 C4 C7 -0.2(4) ?
S1 C5 C4 C7 178.85(18) ?
C5 C4 N3 C2 0.4(3) ?
C7 C4 N3 C2 -178.48(19) ?
C4 N3 C2 N6 -179.80(19) ?
C4 N3 C2 S1 -0.7(2) ?
C5 S1 C2 N6 179.74(19) ?
C5 S1 C2 N3 0.63(16) ?
C4 C5 C8 C9 -175.5(2) y
S1 C5 C8 C9 5.5(3) y
C5 C8 C9 C10 -177.37(18) ?
C8 C9 C10 C11 178.7(2) ?

loop_
_cod_related_entry_id
_cod_related_entry_database
_cod_related_entry_code
1 ChemSpider 21131926
